data_4128875
loop_
_publ_author_name
'Zhou, Shupeng'
'Xia, Kaifu'
'Leng, Xuebing'
'Li, Ang'

_publ_section_title
;
 Asymmetric Total Synthesis of Arcutinidine, Arcutinine, and Arcutine.
;
_journal_issue 35
_journal_name_full 'Journal of the American Chemical Society'
_journal_page_first 13718
_journal_page_last 13723
_journal_paper_doi 10.1021/jacs.9b05818
_journal_volume 141
_journal_year 2019
_chemical_absolute_configuration ad
_chemical_formula_sum 'C20 H28 N O2.5'
_chemical_formula_weight 322.43
_space_group_crystal_system orthorhombic
_space_group_IT_number 20
_space_group_name_Hall 'C 2c 2'
_space_group_name_H-M_alt 'C 2 2 21'
_atom_sites_solution_hydrogens mixed
_audit_creation_method SHELXL-2013
_cell_angle_alpha 90
_cell_angle_beta 90
_cell_angle_gamma 90
_cell_formula_units_Z 8
_cell_length_a 12.1921(3)
_cell_length_b 15.8104(4)
_cell_length_c 17.6415(4)
_cell_measurement_reflns_used 7957
_cell_measurement_temperature 293(2)
_cell_measurement_theta_max 140.319
_cell_measurement_theta_min 9.160
_cell_volume 3400.61(14)
_computing_cell_refinement 'Bruker SAINT'
_computing_data_collection 'Bruker APEX2'
_computing_data_reduction 'Bruker SAINT'
_computing_molecular_graphics 'Bruker SHELXTL'
_computing_publication_material 'Bruker SHELXTL'
_computing_structure_refinement 'SHELXL-2013 (Sheldrick, 2013)'
_computing_structure_solution 'SHELXS-97 (Sheldrick 2008)'
_diffrn_ambient_temperature 293(2)
_diffrn_measured_fraction_theta_full 0.995
_diffrn_measured_fraction_theta_max 0.997
_diffrn_measurement_device_type 'Bruker APEX-II CCD'
_diffrn_measurement_method '\f and \w scans'
_diffrn_radiation_type CuK\a
_diffrn_radiation_wavelength 1.54178
_diffrn_reflns_av_R_equivalents 0.0765
_diffrn_reflns_av_unetI/netI 0.0417
_diffrn_reflns_Laue_measured_fraction_full 0.995
_diffrn_reflns_Laue_measured_fraction_max 0.997
_diffrn_reflns_limit_h_max 14
_diffrn_reflns_limit_h_min -14
_diffrn_reflns_limit_k_max 18
_diffrn_reflns_limit_k_min -18
_diffrn_reflns_limit_l_max 20
_diffrn_reflns_limit_l_min -21
_diffrn_reflns_number 20543
_diffrn_reflns_point_group_measured_fraction_full 0.995
_diffrn_reflns_point_group_measured_fraction_max 0.996
_diffrn_reflns_theta_full 67.679
_diffrn_reflns_theta_max 67.499
_diffrn_reflns_theta_min 4.580
_exptl_absorpt_coefficient_mu 0.647
_exptl_absorpt_correction_T_max 0.7456
_exptl_absorpt_correction_T_min 0.5103
_exptl_absorpt_correction_type multi-scan
_exptl_absorpt_process_details sadabs
_exptl_crystal_colour colorless
_exptl_crystal_density_diffrn 1.260
_exptl_crystal_description prismatic
_exptl_crystal_F_000 1400
_exptl_crystal_size_max 0.180
_exptl_crystal_size_mid 0.150
_exptl_crystal_size_min 0.100
_refine_diff_density_max 0.157
_refine_diff_density_min -0.138
_refine_diff_density_rms 0.030
_refine_ls_abs_structure_details
; 
 Flack x determined using 1137 quotients [(I+)-(I-)]/[(I+)+(I-)] 
 (Parsons and Flack (2004), Acta Cryst. A60, s61). 
;
_refine_ls_abs_structure_Flack 0.08(15)
_refine_ls_extinction_coef 0.0017(3)
_refine_ls_extinction_expression Fc^*^=kFc[1+0.001xFc^2^\l^3^/sin(2\q)]^-1/4^
_refine_ls_extinction_method SHELXL
_refine_ls_goodness_of_fit_ref 1.064
_refine_ls_hydrogen_treatment constr
_refine_ls_matrix_type full
_refine_ls_number_parameters 220
_refine_ls_number_reflns 3055
_refine_ls_number_restraints 0
_refine_ls_restrained_S_all 1.064
_refine_ls_R_factor_all 0.0449
_refine_ls_R_factor_gt 0.0398
_refine_ls_shift/su_max 0.000
_refine_ls_shift/su_mean 0.000
_refine_ls_structure_factor_coef Fsqd
_refine_ls_weighting_details 'w=1/[\s^2^(Fo^2^)+(0.0445P)^2^+0.9076P] where P=(Fo^2^+2Fc^2^)/3'
_refine_ls_weighting_scheme calc
_refine_ls_wR_factor_gt 0.0979
_refine_ls_wR_factor_ref 0.1024
_reflns_Friedel_coverage 0.780
_reflns_Friedel_fraction_full 0.994
_reflns_Friedel_fraction_max 0.996
_reflns_number_gt 2796
_reflns_number_total 3055
_reflns_threshold_expression 'I > 2\s(I)'
_cod_data_source_file ja9b05818_si_004.cif
_cod_data_source_block d8v19373
_cod_original_formula_sum 'C20 H28 N O2.50'
_cod_database_code 4128875
_shelx_space_group_comment
; 
The symmetry employed for this shelxl refinement is uniquely defined 
by the following loop, which should always be used as a source of 
symmetry information in preference to the above space-group names. 
They are only intended as comments. 
;
_shelx_estimated_absorpt_t_min 0.892
_shelx_estimated_absorpt_t_max 0.938
_shelxl_version_number 2013-4

loop_
_space_group_symop_operation_xyz
'x, y, z'
'-x, -y, z+1/2'
'-x, y, -z+1/2'
'x, -y, -z'
'x+1/2, y+1/2, z'
'-x+1/2, -y+1/2, z+1/2'
'-x+1/2, y+1/2, -z+1/2'
'x+1/2, -y+1/2, -z'

loop_
_atom_site_label
_atom_site_type_symbol
_atom_site_fract_x
_atom_site_fract_y
_atom_site_fract_z
_atom_site_U_iso_or_equiv
_atom_site_adp_type
_atom_site_occupancy
_atom_site_site_symmetry_order
_atom_site_calc_flag
_atom_site_refinement_flags_posn
_atom_site_refinement_flags_adp
_atom_site_refinement_flags_occupancy
N1 N 0.8301(2) 0.20117(15) 0.65670(16) 0.0547(6) Uani 1 1 d . . .
O1 O 0.61729(17) 0.33524(14) 0.48121(11) 0.0555(5) Uani 1 1 d . . .
H1 H 0.6306 0.3728 0.4505 0.083 Uiso 1 1 calc R U .
O2 O 0.6136(2) 0.54433(14) 0.64480(13) 0.0642(6) Uani 1 1 d . . .
H2 H 0.5809 0.5754 0.6744 0.096 Uiso 1 1 calc R U .
C1 C 0.8052(3) 0.2890(2) 0.47711(17) 0.0546(7) Uani 1 1 d . . .
H1A H 0.8673 0.2732 0.5084 0.066 Uiso 1 1 calc R U .
H1B H 0.8284 0.3344 0.4438 0.066 Uiso 1 1 calc R U .
C2 C 0.7697(3) 0.2130(2) 0.4294(2) 0.0686(10) Uani 1 1 d . . .
H2A H 0.7302 0.2333 0.3853 0.082 Uiso 1 1 calc R U .
H2B H 0.8346 0.1837 0.4116 0.082 Uiso 1 1 calc R U .
C3 C 0.6976(3) 0.1508(2) 0.47189(18) 0.0619(8) Uani 1 1 d . . .
H3A H 0.7205 0.0939 0.4586 0.074 Uiso 1 1 calc R U .
H3B H 0.6227 0.1577 0.4544 0.074 Uiso 1 1 calc R U .
C4 C 0.6985(3) 0.15875(18) 0.55885(17) 0.0525(7) Uani 1 1 d . . .
C5 C 0.6787(2) 0.25099(16) 0.58604(15) 0.0409(6) Uani 1 1 d . . .
C6 C 0.7577(2) 0.25888(16) 0.65060(16) 0.0420(6) Uani 1 1 d . . .
C7 C 0.7448(2) 0.33635(16) 0.69943(15) 0.0438(6) Uani 1 1 d . . .
H7 H 0.7012 0.3218 0.7442 0.053 Uiso 1 1 calc R U .
C8 C 0.6796(2) 0.39981(16) 0.65027(15) 0.0407(6) Uani 1 1 d . . .
C9 C 0.7404(2) 0.40184(16) 0.57359(14) 0.0412(6) Uani 1 1 d . . .
H9 H 0.7121 0.4503 0.5449 0.049 Uiso 1 1 calc R U .
C10 C 0.7126(2) 0.32055(17) 0.52767(14) 0.0424(6) Uani 1 1 d . . .
C11 C 0.8642(2) 0.41924(19) 0.59026(17) 0.0501(7) Uani 1 1 d . . .
H11A H 0.9061 0.3679 0.5821 0.060 Uiso 1 1 calc R U .
H11B H 0.8914 0.4620 0.5555 0.060 Uiso 1 1 calc R U .
C12 C 0.8805(3) 0.44954(18) 0.67217(17) 0.0510(7) Uani 1 1 d . . .
H12 H 0.9558 0.4694 0.6798 0.061 Uiso 1 1 calc R U .
C13 C 0.8550(3) 0.37519(19) 0.72527(17) 0.0557(8) Uani 1 1 d . . .
H13A H 0.8495 0.3948 0.7772 0.067 Uiso 1 1 calc R U .
H13B H 0.9129 0.3332 0.7225 0.067 Uiso 1 1 calc R U .
C14 C 0.6824(3) 0.48779(18) 0.68627(16) 0.0503(7) Uani 1 1 d . . .
H14 H 0.6552 0.4838 0.7384 0.060 Uiso 1 1 calc R U .
C15 C 0.8004(3) 0.51903(18) 0.68788(16) 0.0522(7) Uani 1 1 d . . .
C16 C 0.8271(3) 0.5989(2) 0.6998(2) 0.0689(9) Uani 1 1 d . . .
H16A H 0.9003 0.6153 0.6987 0.083 Uiso 1 1 calc R U .
H16B H 0.7726 0.6387 0.7092 0.083 Uiso 1 1 calc R U .
C17 C 0.5623(2) 0.3674(2) 0.63904(17) 0.0506(7) Uani 1 1 d . . .
H17A H 0.5262 0.4003 0.5999 0.061 Uiso 1 1 calc R U .
H17B H 0.5212 0.3740 0.6857 0.061 Uiso 1 1 calc R U .
C18 C 0.5641(2) 0.2736(2) 0.61606(17) 0.0495(7) Uani 1 1 d . . .
H18A H 0.5467 0.2385 0.6595 0.059 Uiso 1 1 calc R U .
H18B H 0.5096 0.2633 0.5771 0.059 Uiso 1 1 calc R U .
C19 C 0.8121(3) 0.1385(2) 0.5954(2) 0.0620(8) Uani 1 1 d . . .
H19A H 0.8122 0.0816 0.6160 0.074 Uiso 1 1 calc R U .
H19B H 0.8698 0.1426 0.5578 0.074 Uiso 1 1 calc R U .
C20 C 0.6140(3) 0.0967(2) 0.5914(2) 0.0657(9) Uani 1 1 d . . .
H20A H 0.6153 0.0995 0.6457 0.099 Uiso 1 1 calc R U .
H20B H 0.6315 0.0403 0.5754 0.099 Uiso 1 1 calc R U .
H20C H 0.5422 0.1116 0.5735 0.099 Uiso 1 1 calc R U .
O3 O 0.5000 0.63799(16) 0.7500 0.0497(7) Uani 1 2 d GS T P
H3C H 0.5340 0.6720 0.7790 0.075 Uiso 0.5 1 d G U P
H3D H 0.4474 0.6670 0.7321 0.075 Uiso 0.5 1 d G U P

loop_
_atom_site_aniso_label
_atom_site_aniso_U_11
_atom_site_aniso_U_22
_atom_site_aniso_U_33
_atom_site_aniso_U_23
_atom_site_aniso_U_13
_atom_site_aniso_U_12
N1 0.0467(14) 0.0512(13) 0.0664(16) 0.0061(11) -0.0127(12) 0.0009(11)
O1 0.0464(11) 0.0791(14) 0.0408(11) 0.0042(10) -0.0101(9) -0.0023(10)
O2 0.0711(15) 0.0685(13) 0.0530(12) -0.0035(11) 0.0011(12) 0.0253(11)
C1 0.0464(15) 0.0720(19) 0.0454(16) -0.0125(14) 0.0113(14) -0.0080(14)
C2 0.061(2) 0.084(2) 0.061(2) -0.0280(17) 0.0174(16) -0.0114(17)
C3 0.0573(18) 0.0682(18) 0.0601(19) -0.0226(16) 0.0017(16) -0.0091(15)
C4 0.0447(15) 0.0550(16) 0.0577(17) -0.0060(14) -0.0011(14) -0.0036(13)
C5 0.0313(12) 0.0514(14) 0.0401(14) -0.0018(11) -0.0024(11) -0.0033(11)
C6 0.0363(13) 0.0481(13) 0.0414(13) 0.0084(11) -0.0037(11) -0.0077(11)
C7 0.0431(14) 0.0525(14) 0.0360(13) 0.0035(11) -0.0037(12) -0.0058(12)
C8 0.0346(13) 0.0523(14) 0.0354(12) 0.0006(11) 0.0001(11) 0.0034(11)
C9 0.0398(13) 0.0490(13) 0.0349(13) 0.0049(11) 0.0006(11) 0.0017(11)
C10 0.0334(13) 0.0586(15) 0.0353(13) 0.0006(11) -0.0003(11) 0.0002(11)
C11 0.0421(14) 0.0546(15) 0.0537(16) -0.0036(13) 0.0061(13) -0.0079(12)
C12 0.0437(15) 0.0550(15) 0.0543(17) -0.0009(13) -0.0076(13) -0.0081(13)
C13 0.0521(17) 0.0592(17) 0.0557(18) 0.0052(13) -0.0182(14) -0.0077(14)
C14 0.0555(17) 0.0561(15) 0.0392(14) -0.0022(12) 0.0023(13) 0.0048(14)
C15 0.0626(18) 0.0543(16) 0.0397(15) -0.0019(12) -0.0030(14) -0.0029(14)
C16 0.083(3) 0.0588(18) 0.065(2) -0.0133(16) 0.0017(19) -0.0073(17)
C17 0.0349(14) 0.0719(18) 0.0451(16) -0.0060(14) 0.0055(12) 0.0024(13)
C18 0.0327(13) 0.0704(18) 0.0453(15) -0.0045(13) 0.0015(12) -0.0063(13)
C19 0.0548(18) 0.0527(15) 0.079(2) -0.0061(16) -0.0092(17) 0.0032(14)
C20 0.066(2) 0.0590(18) 0.072(2) -0.0045(16) 0.0004(18) -0.0184(16)
O3 0.0470(16) 0.0446(14) 0.0576(18) 0.000 -0.0067(13) 0.000

loop_
_atom_type_symbol
_atom_type_description
_atom_type_scat_dispersion_real
_atom_type_scat_dispersion_imag
_atom_type_scat_source
C C 0.0181 0.0091 'International Tables Vol C Tables 4.2.6.8 and 6.1.1.4'
H H 0.0000 0.0000 'International Tables Vol C Tables 4.2.6.8 and 6.1.1.4'
N N 0.0311 0.0180 'International Tables Vol C Tables 4.2.6.8 and 6.1.1.4'
O O 0.0492 0.0322 'International Tables Vol C Tables 4.2.6.8 and 6.1.1.4'

loop_
_geom_angle_atom_site_label_1
_geom_angle_atom_site_label_2
_geom_angle_atom_site_label_3
_geom_angle
C6 N1 C19 108.4(2)
C10 O1 H1 109.5
C14 O2 H2 109.5
C10 C1 C2 111.7(3)
C10 C1 H1A 109.3
C2 C1 H1A 109.3
C10 C1 H1B 109.3
C2 C1 H1B 109.3
H1A C1 H1B 107.9
C3 C2 C1 113.7(3)
C3 C2 H2A 108.8
C1 C2 H2A 108.8
C3 C2 H2B 108.8
C1 C2 H2B 108.8
H2A C2 H2B 107.7
C2 C3 C4 115.8(3)
C2 C3 H3A 108.3
C4 C3 H3A 108.3
C2 C3 H3B 108.3
C4 C3 H3B 108.3
H3A C3 H3B 107.4
C20 C4 C3 108.4(3)
C20 C4 C5 112.3(3)
C3 C4 C5 112.5(3)
C20 C4 C19 108.1(3)
C3 C4 C19 113.7(3)
C5 C4 C19 101.7(2)
C6 C5 C18 107.7(2)
C6 C5 C4 102.3(2)
C18 C5 C4 117.8(2)
C6 C5 C10 105.8(2)
C18 C5 C10 107.7(2)
C4 C5 C10 114.6(2)
N1 C6 C5 116.8(3)
N1 C6 C7 127.4(2)
C5 C6 C7 115.8(2)
C6 C7 C8 105.1(2)
C6 C7 C13 113.6(2)
C8 C7 C13 110.7(2)
C6 C7 H7 109.1
C8 C7 H7 109.1
C13 C7 H7 109.1
C14 C8 C17 112.2(2)
C14 C8 C9 109.6(2)
C17 C8 C9 110.0(2)
C14 C8 C7 110.3(2)
C17 C8 C7 109.6(2)
C9 C8 C7 105.0(2)
C8 C9 C10 109.6(2)
C8 C9 C11 107.6(2)
C10 C9 C11 117.0(2)
C8 C9 H9 107.4
C10 C9 H9 107.4
C11 C9 H9 107.4
O1 C10 C1 108.5(2)
O1 C10 C9 109.8(2)
C1 C10 C9 114.5(2)
O1 C10 C5 105.9(2)
C1 C10 C5 110.6(2)
C9 C10 C5 107.2(2)
C12 C11 C9 110.9(2)
C12 C11 H11A 109.5
C9 C11 H11A 109.5
C12 C11 H11B 109.5
C9 C11 H11B 109.5
H11A C11 H11B 108.0
C15 C12 C13 108.5(3)
C15 C12 C11 108.6(2)
C13 C12 C11 108.0(2)
C15 C12 H12 110.5
C13 C12 H12 110.5
C11 C12 H12 110.5
C12 C13 C7 107.5(2)
C12 C13 H13A 110.2
C7 C13 H13A 110.2
C12 C13 H13B 110.2
C7 C13 H13B 110.2
H13A C13 H13B 108.5
O2 C14 C15 111.2(2)
O2 C14 C8 110.1(2)
C15 C14 C8 108.9(2)
O2 C14 H14 108.9
C15 C14 H14 108.9
C8 C14 H14 108.9
C16 C15 C12 124.8(3)
C16 C15 C14 123.1(3)
C12 C15 C14 112.1(2)
C15 C16 H16A 120.0
C15 C16 H16B 120.0
H16A C16 H16B 120.0
C8 C17 C18 110.1(2)
C8 C17 H17A 109.6
C18 C17 H17A 109.6
C8 C17 H17B 109.6
C18 C17 H17B 109.6
H17A C17 H17B 108.2
C5 C18 C17 109.2(2)
C5 C18 H18A 109.8
C17 C18 H18A 109.8
C5 C18 H18B 109.8
C17 C18 H18B 109.8
H18A C18 H18B 108.3
N1 C19 C4 107.1(2)
N1 C19 H19A 110.3
C4 C19 H19A 110.3
N1 C19 H19B 110.3
C4 C19 H19B 110.3
H19A C19 H19B 108.5
C4 C20 H20A 109.5
C4 C20 H20B 109.5
H20A C20 H20B 109.5
C4 C20 H20C 109.5
H20A C20 H20C 109.5
H20B C20 H20C 109.5
H3C O3 H3D 104.5

loop_
_geom_bond_atom_site_label_1
_geom_bond_atom_site_label_2
_geom_bond_distance
N1 C6 1.273(4)
N1 C19 1.483(4)
O1 C10 1.441(3)
O1 H1 0.8200
O2 C14 1.428(3)
O2 H2 0.8200
C1 C10 1.522(4)
C1 C2 1.530(4)
C1 H1A 0.9700
C1 H1B 0.9700
C2 C3 1.517(5)
C2 H2A 0.9700
C2 H2B 0.9700
C3 C4 1.539(4)
C3 H3A 0.9700
C3 H3B 0.9700
C4 C20 1.534(4)
C4 C5 1.554(4)
C4 C19 1.561(4)
C5 C6 1.497(4)
C5 C18 1.536(4)
C5 C10 1.562(4)
C6 C7 1.506(4)
C7 C8 1.546(3)
C7 C13 1.546(4)
C7 H7 0.9800
C8 C14 1.530(4)
C8 C17 1.532(4)
C8 C9 1.543(3)
C9 C10 1.557(4)
C9 C11 1.563(4)
C9 H9 0.9800
C11 C12 1.535(4)
C11 H11A 0.9700
C11 H11B 0.9700
C12 C15 1.496(4)
C12 C13 1.535(4)
C12 H12 0.9800
C13 H13A 0.9700
C13 H13B 0.9700
C14 C15 1.522(5)
C14 H14 0.9800
C15 C16 1.321(4)
C16 H16A 0.9300
C16 H16B 0.9300
C17 C18 1.537(4)
C17 H17A 0.9700
C17 H17B 0.9700
C18 H18A 0.9700
C18 H18B 0.9700
C19 H19A 0.9700
C19 H19B 0.9700
C20 H20A 0.9600
C20 H20B 0.9600
C20 H20C 0.9600
O3 H3C 0.8500
O3 H3D 0.8499

loop_
_geom_torsion_atom_site_label_1
_geom_torsion_atom_site_label_2
_geom_torsion_atom_site_label_3
_geom_torsion_atom_site_label_4
_geom_torsion
C10 C1 C2 C3 -39.6(4)
C1 C2 C3 C4 -16.8(5)
C2 C3 C4 C20 175.0(3)
C2 C3 C4 C5 50.2(4)
C2 C3 C4 C19 -64.8(4)
C20 C4 C5 C6 97.7(3)
C3 C4 C5 C6 -139.7(3)
C19 C4 C5 C6 -17.7(3)
C20 C4 C5 C18 -20.1(4)
C3 C4 C5 C18 102.5(3)
C19 C4 C5 C18 -135.4(3)
C20 C4 C5 C10 -148.4(3)
C3 C4 C5 C10 -25.8(3)
C19 C4 C5 C10 96.3(3)
C19 N1 C6 C5 -1.3(3)
C19 N1 C6 C7 -178.9(3)
C18 C5 C6 N1 137.8(3)
C4 C5 C6 N1 13.1(3)
C10 C5 C6 N1 -107.2(3)
C18 C5 C6 C7 -44.3(3)
C4 C5 C6 C7 -169.1(2)
C10 C5 C6 C7 70.7(3)
N1 C6 C7 C8 157.7(3)
C5 C6 C7 C8 -19.9(3)
N1 C6 C7 C13 36.5(4)
C5 C6 C7 C13 -141.1(2)
C6 C7 C8 C14 -167.7(2)
C13 C7 C8 C14 -44.6(3)
C6 C7 C8 C17 68.3(3)
C13 C7 C8 C17 -168.6(2)
C6 C7 C8 C9 -49.8(3)
C13 C7 C8 C9 73.4(3)
C14 C8 C9 C10 -165.5(2)
C17 C8 C9 C10 -41.7(3)
C7 C8 C9 C10 76.1(2)
C14 C8 C9 C11 66.3(3)
C17 C8 C9 C11 -169.8(2)
C7 C8 C9 C11 -52.1(3)
C2 C1 C10 O1 -52.9(3)
C2 C1 C10 C9 -175.9(3)
C2 C1 C10 C5 62.9(3)
C8 C9 C10 O1 90.1(2)
C11 C9 C10 O1 -147.1(2)
C8 C9 C10 C1 -147.6(2)
C11 C9 C10 C1 -24.9(3)
C8 C9 C10 C5 -24.6(3)
C11 C9 C10 C5 98.2(3)
C6 C5 C10 O1 -159.0(2)
C18 C5 C10 O1 -44.0(3)
C4 C5 C10 O1 89.2(3)
C6 C5 C10 C1 83.6(3)
C18 C5 C10 C1 -161.4(2)
C4 C5 C10 C1 -28.2(3)
C6 C5 C10 C9 -41.8(3)
C18 C5 C10 C9 73.1(3)
C4 C5 C10 C9 -153.6(2)
C8 C9 C11 C12 -13.7(3)
C10 C9 C11 C12 -137.5(2)
C9 C11 C12 C15 -49.0(3)
C9 C11 C12 C13 68.5(3)
C15 C12 C13 C7 69.5(3)
C11 C12 C13 C7 -48.0(3)
C6 C7 C13 C12 98.7(3)
C8 C7 C13 C12 -19.3(3)
C17 C8 C14 O2 -52.0(3)
C9 C8 C14 O2 70.5(3)
C7 C8 C14 O2 -174.4(2)
C17 C8 C14 C15 -174.2(2)
C9 C8 C14 C15 -51.7(3)
C7 C8 C14 C15 63.4(3)
C13 C12 C15 C16 130.4(3)
C11 C12 C15 C16 -112.4(3)
C13 C12 C15 C14 -51.5(3)
C11 C12 C15 C14 65.7(3)
O2 C14 C15 C16 43.1(4)
C8 C14 C15 C16 164.6(3)
O2 C14 C15 C12 -135.2(2)
C8 C14 C15 C12 -13.6(3)
C14 C8 C17 C18 -170.1(2)
C9 C8 C17 C18 67.7(3)
C7 C8 C17 C18 -47.3(3)
C6 C5 C18 C17 65.6(3)
C4 C5 C18 C17 -179.5(2)
C10 C5 C18 C17 -48.1(3)
C8 C17 C18 C5 -18.9(3)
C6 N1 C19 C4 -11.3(3)
C20 C4 C19 N1 -100.3(3)
C3 C4 C19 N1 139.4(3)
C5 C4 C19 N1 18.1(3)
